data_4510399
loop_
_publ_author_name
'Morse, Graham E.'
'Gong, Ivan'
'Kawar, Yazan'
'Lough, Alan J.'
'Bender, Timothy P.'

_publ_section_title
;
 Crystal and Solid-State Arrangement Trends of Halogenated Boron
 Subphthalocyanines
;
_journal_issue 5
_journal_name_full 'Crystal Growth &amp; Design'
_journal_page_first 2138
_journal_paper_doi 10.1021/cg401475b
_journal_volume 14
_journal_year 2014
_chemical_formula_moiety 'C24 B Br Cl12 N6, C6 H6'
_chemical_formula_sum 'C30 H6 B Br Cl12 N6'
_chemical_formula_weight 966.53
_chemical_name_common 'Br-Cl12BsubPc benzene solvate'
_chemical_name_systematic Bromido(dodecachlorosubphthalocyaninato)boron(III)(benzene)
_space_group_IT_number 11
_symmetry_cell_setting monoclinic
_symmetry_space_group_name_Hall '-P 2yb'
_symmetry_space_group_name_H-M 'P 1 21/m 1'
_atom_sites_solution_hydrogens geom
_atom_sites_solution_primary direct
_atom_sites_solution_secondary difmap
_audit_creation_method SHELXL-97
_cell_angle_alpha 90.00
_cell_angle_beta 107.670(6)
_cell_angle_gamma 90.00
_cell_formula_units_Z 2
_cell_length_a 8.6087(6)
_cell_length_b 17.1155(17)
_cell_length_c 12.3063(12)
_cell_measurement_reflns_used 9690
_cell_measurement_temperature 150(1)
_cell_measurement_theta_max 27.5
_cell_measurement_theta_min 2.6
_cell_volume 1727.7(3)
_computing_cell_refinement 'Denzo-SMN (Otwinowski & Minor, 1997)'
_computing_data_collection 'Collect (Nonius B.V., 1997-2002)'
_computing_data_reduction Denzo-SMN
_computing_molecular_graphics 'PLATON (Spek, 2009)'
_computing_publication_material 'SHELXTL V6.1'
_computing_structure_refinement 'SHELXTL V6.1 (Sheldrick, 2008)'
_computing_structure_solution 'SIR-92 (Altomare et al., 1994)'
_diffrn_ambient_temperature 150(1)
_diffrn_detector_area_resol_mean 9
_diffrn_measured_fraction_theta_full 0.974
_diffrn_measured_fraction_theta_max 0.941
_diffrn_measurement_device_type 'Nonius KappaCCD'
_diffrn_measurement_method '\f scans and \w scans with \k offsets'
_diffrn_radiation_monochromator graphite
_diffrn_radiation_source 'fine-focus sealed tube'
_diffrn_radiation_type MoK\a
_diffrn_radiation_wavelength 0.71073
_diffrn_reflns_av_R_equivalents 0.0641
_diffrn_reflns_av_sigmaI/netI 0.0897
_diffrn_reflns_limit_h_max 9
_diffrn_reflns_limit_h_min -9
_diffrn_reflns_limit_k_max 22
_diffrn_reflns_limit_k_min -22
_diffrn_reflns_limit_l_max 15
_diffrn_reflns_limit_l_min -12
_diffrn_reflns_number 9690
_diffrn_reflns_theta_full 25.00
_diffrn_reflns_theta_max 27.46
_diffrn_reflns_theta_min 2.56
_exptl_absorpt_coefficient_mu 2.154
_exptl_absorpt_correction_T_max 0.962
_exptl_absorpt_correction_T_min 0.838
_exptl_absorpt_correction_type multi-scan
_exptl_absorpt_process_details
;
multi-scan from symmetry-related measurements 
 Sortav (Blessing 1995)
;
_exptl_crystal_colour purple
_exptl_crystal_density_diffrn 1.858
_exptl_crystal_density_method 'not measured'
_exptl_crystal_description needle
_exptl_crystal_F_000 944
_exptl_crystal_size_max 0.24
_exptl_crystal_size_mid 0.08
_exptl_crystal_size_min 0.02
_refine_diff_density_max 0.487
_refine_diff_density_min -0.717
_refine_diff_density_rms 0.097
_refine_ls_extinction_method none
_refine_ls_goodness_of_fit_ref 1.003
_refine_ls_hydrogen_treatment constr
_refine_ls_matrix_type full
_refine_ls_number_parameters 235
_refine_ls_number_reflns 3849
_refine_ls_number_restraints 0
_refine_ls_restrained_S_all 1.003
_refine_ls_R_factor_all 0.1152
_refine_ls_R_factor_gt 0.0520
_refine_ls_shift/su_max 0.000
_refine_ls_shift/su_mean 0.000
_refine_ls_structure_factor_coef Fsqd
_refine_ls_weighting_details 'calc w=1/[\s2^(Fo2^)+(0.0518P)2^] where P=(Fo2^+2Fc2^)/3'
_refine_ls_weighting_scheme calc
_refine_ls_wR_factor_gt 0.1017
_refine_ls_wR_factor_ref 0.1234
_reflns_number_gt 2249
_reflns_number_total 3849
_reflns_threshold_expression I>2\s(I)
_cod_data_source_file cg401475b_si_007.cif
_cod_data_source_block Br-Cl12BsubPc[benzene][k09259]
_cod_depositor_comments
;
The following automatic conversions were performed:

'_symmetry_cell_setting' value 'Monoclinic' changed to 'monoclinic'
according to
/usr/data/users/saulius/crontab/automatic-downloads/rss-feeds/ACS/lib/dictionaries/cif_core.dic
dictionary named 'cif_core.dic' version 2.4.2 from 2011-04-26.

Automatic conversion script
Id: cif_fix_values 2281 2013-09-26 08:29:07Z andrius 

 Adding full bibliography for 4510399--4510406.cif.
;
_cod_original_sg_symbol_H-M 'P 21/m'
_cod_database_code 4510399

loop_
_symmetry_equiv_pos_as_xyz
'x, y, z'
'-x, y+1/2, -z'
'-x, -y, -z'
'x, -y-1/2, z'

loop_
_atom_site_label
_atom_site_type_symbol
_atom_site_fract_x
_atom_site_fract_y
_atom_site_fract_z
_atom_site_U_iso_or_equiv
_atom_site_adp_type
_atom_site_occupancy
_atom_site_symmetry_multiplicity
_atom_site_calc_flag
_atom_site_refinement_flags
Br1 Br 0.50547(7) 0.2500 0.42157(6) 0.0370(2) Uani 1 2 d S
Cl1 Cl 0.82884(14) -0.05745(7) 0.76586(11) 0.0471(3) Uani 1 1 d .
Cl2 Cl 1.14283(15) -0.13602(7) 0.73705(12) 0.0532(4) Uani 1 1 d .
Cl3 Cl 1.36810(13) -0.04422(7) 0.62711(11) 0.0434(3) Uani 1 1 d .
Cl4 Cl 1.27021(12) 0.12435(6) 0.52866(10) 0.0390(3) Uani 1 1 d .
Cl5 Cl 0.42737(15) 0.15946(9) 1.10824(11) 0.0567(4) Uani 1 1 d .
Cl6 Cl 0.50381(16) 0.06738(7) 0.90965(11) 0.0544(4) Uani 1 1 d .
N1 N 0.6702(4) 0.1154(2) 0.7180(3) 0.0321(8) Uani 1 1 d .
N2 N 0.7886(4) 0.18119(19) 0.5927(3) 0.0300(8) Uani 1 1 d .
N3 N 0.6170(5) 0.2500 0.6752(4) 0.0274(11) Uani 1 2 d S
N4 N 1.0043(6) 0.2500 0.5505(4) 0.0312(12) Uani 1 2 d S
C1 C 0.7704(5) 0.1169(2) 0.6528(4) 0.0307(10) Uani 1 1 d .
C2 C 0.9038(5) 0.0646(2) 0.6523(4) 0.0322(10) Uani 1 1 d .
C3 C 0.9489(5) -0.0086(3) 0.6986(4) 0.0362(11) Uani 1 1 d .
C4 C 1.0910(5) -0.0428(2) 0.6885(4) 0.0379(11) Uani 1 1 d .
C5 C 1.1921(5) -0.0014(3) 0.6372(4) 0.0339(11) Uani 1 1 d .
C6 C 1.1509(5) 0.0727(2) 0.5942(4) 0.0330(10) Uani 1 1 d .
C7 C 1.0056(5) 0.1066(2) 0.5996(4) 0.0320(10) Uani 1 1 d .
C8 C 0.9358(5) 0.1833(3) 0.5701(3) 0.0307(10) Uani 1 1 d .
C9 C 0.6020(5) 0.1832(3) 0.7319(4) 0.0309(10) Uani 1 1 d .
C10 C 0.5426(5) 0.2089(2) 0.8262(4) 0.0340(11) Uani 1 1 d .
C11 C 0.5065(5) 0.1674(3) 0.9134(4) 0.0392(11) Uani 1 1 d .
C12 C 0.4722(5) 0.2095(3) 1.0001(4) 0.0422(12) Uani 1 1 d .
B1 B 0.6787(8) 0.2500 0.5752(6) 0.0316(17) Uani 1 2 d S
C1S C -0.0738(11) 0.2500 1.0059(9) 0.087(3) Uani 1 2 d S
H1S H -0.1291 0.2500 1.0620 0.104 Uiso 1 2 calc SR
C2S C -0.0353(8) 0.1810(5) 0.9668(7) 0.104(3) Uani 1 1 d .
H2S H -0.0674 0.1331 0.9926 0.124 Uiso 1 1 calc R
C3S C 0.0510(9) 0.1810(6) 0.8891(7) 0.111(3) Uani 1 1 d .
H3S H 0.0828 0.1330 0.8635 0.134 Uiso 1 1 calc R
C4S C 0.0907(13) 0.2500 0.8490(9) 0.107(5) Uani 1 2 d S
H4S H 0.1462 0.2500 0.7930 0.128 Uiso 1 2 calc SR

loop_
_atom_site_aniso_label
_atom_site_aniso_U_11
_atom_site_aniso_U_22
_atom_site_aniso_U_33
_atom_site_aniso_U_23
_atom_site_aniso_U_13
_atom_site_aniso_U_12
Br1 0.0344(4) 0.0384(4) 0.0390(4) 0.000 0.0124(3) 0.000
Cl1 0.0479(7) 0.0382(7) 0.0621(9) 0.0141(6) 0.0269(6) 0.0023(5)
Cl2 0.0492(7) 0.0367(7) 0.0766(10) 0.0139(7) 0.0232(7) 0.0114(6)
Cl3 0.0333(6) 0.0410(7) 0.0564(8) -0.0030(6) 0.0143(5) 0.0081(5)
Cl4 0.0301(6) 0.0381(7) 0.0526(8) -0.0027(6) 0.0180(5) -0.0016(5)
Cl5 0.0523(8) 0.0801(10) 0.0444(8) 0.0140(7) 0.0249(6) 0.0020(7)
Cl6 0.0677(9) 0.0423(8) 0.0640(9) 0.0130(7) 0.0362(7) 0.0016(6)
N1 0.033(2) 0.028(2) 0.038(2) -0.0007(17) 0.0145(17) -0.0012(16)
N2 0.0271(19) 0.027(2) 0.039(2) -0.0017(17) 0.0139(16) 0.0005(15)
N3 0.026(3) 0.023(3) 0.034(3) 0.000 0.010(2) 0.000
N4 0.039(3) 0.021(3) 0.037(3) 0.000 0.016(2) 0.000
C1 0.031(2) 0.026(2) 0.037(3) 0.001(2) 0.014(2) -0.0042(19)
C2 0.035(2) 0.025(2) 0.038(3) -0.003(2) 0.013(2) 0.0004(19)
C3 0.037(3) 0.031(3) 0.043(3) 0.001(2) 0.017(2) -0.001(2)
C4 0.037(3) 0.029(3) 0.047(3) -0.001(2) 0.011(2) 0.004(2)
C5 0.028(2) 0.030(3) 0.045(3) -0.003(2) 0.012(2) 0.0037(19)
C6 0.029(2) 0.030(3) 0.042(3) -0.004(2) 0.013(2) -0.0034(19)
C7 0.036(3) 0.027(2) 0.033(3) 0.000(2) 0.011(2) -0.001(2)
C8 0.029(2) 0.034(3) 0.030(3) -0.005(2) 0.0099(19) -0.0018(19)
C9 0.023(2) 0.036(3) 0.034(3) 0.001(2) 0.0091(19) -0.0022(19)
C10 0.028(2) 0.036(3) 0.039(3) 0.002(2) 0.012(2) 0.0011(19)
C11 0.034(3) 0.039(3) 0.048(3) 0.006(2) 0.018(2) -0.001(2)
C12 0.033(2) 0.058(3) 0.040(3) 0.000(2) 0.018(2) -0.005(2)
B1 0.033(4) 0.030(4) 0.034(4) 0.000 0.013(3) 0.000
C1S 0.064(6) 0.125(10) 0.069(7) 0.000 0.016(5) 0.000
C2S 0.069(5) 0.124(7) 0.089(6) 0.017(6) -0.019(4) -0.020(5)
C3S 0.062(5) 0.155(10) 0.085(6) -0.064(6) -0.024(5) 0.020(5)
C4S 0.061(7) 0.213(18) 0.042(6) 0.000 0.010(5) 0.000

loop_
_atom_type_symbol
_atom_type_description
_atom_type_scat_dispersion_real
_atom_type_scat_dispersion_imag
_atom_type_scat_source
C C 0.0033 0.0016 'International Tables Vol C Tables 4.2.6.8 and 6.1.1.4'
H H 0.0000 0.0000 'International Tables Vol C Tables 4.2.6.8 and 6.1.1.4'
N N 0.0061 0.0033 'International Tables Vol C Tables 4.2.6.8 and 6.1.1.4'
B B 0.0013 0.0007 'International Tables Vol C Tables 4.2.6.8 and 6.1.1.4'
Cl Cl 0.1484 0.1585 'International Tables Vol C Tables 4.2.6.8 and 6.1.1.4'
Br Br -0.2901 2.4595 'International Tables Vol C Tables 4.2.6.8 and 6.1.1.4'

loop_
_geom_angle_atom_site_label_1
_geom_angle_atom_site_label_2
_geom_angle_atom_site_label_3
_geom_angle
_geom_angle_site_symmetry_1
_geom_angle_site_symmetry_3
C9 N1 C1 116.5(3) . .
C1 N2 C8 113.3(3) . .
C1 N2 B1 123.1(4) . .
C8 N2 B1 122.3(4) . .
C9 N3 C9 113.7(5) 4_565 .
C9 N3 B1 122.5(2) 4_565 .
C9 N3 B1 122.5(2) . .
C8 N4 C8 116.9(5) . 4_565
N1 C1 N2 122.7(4) . .
N1 C1 C2 129.8(4) . .
N2 C1 C2 105.8(3) . .
C3 C2 C7 120.5(4) . .
C3 C2 C1 132.6(4) . .
C7 C2 C1 106.6(4) . .
C2 C3 C4 119.2(4) . .
C2 C3 Cl1 120.2(3) . .
C4 C3 Cl1 120.6(3) . .
C3 C4 C5 120.4(4) . .
C3 C4 Cl2 120.1(3) . .
C5 C4 Cl2 119.5(3) . .
C6 C5 C4 120.8(4) . .
C6 C5 Cl3 119.6(3) . .
C4 C5 Cl3 119.6(3) . .
C5 C6 C7 119.5(4) . .
C5 C6 Cl4 122.0(3) . .
C7 C6 Cl4 118.5(3) . .
C6 C7 C2 119.6(4) . .
C6 C7 C8 132.4(4) . .
C2 C7 C8 107.7(3) . .
N4 C8 N2 122.7(4) . .
N4 C8 C7 130.4(4) . .
N2 C8 C7 105.3(3) . .
N1 C9 N3 123.2(4) . .
N1 C9 C10 129.3(4) . .
N3 C9 C10 105.2(4) . .
C11 C10 C10 120.5(3) . 4_565
C11 C10 C9 131.7(4) . .
C10 C10 C9 107.4(2) 4_565 .
C12 C11 C10 118.3(4) . .
C12 C11 Cl6 122.3(3) . .
C10 C11 Cl6 119.4(3) . .
C12 C12 C11 121.2(3) 4_565 .
C12 C12 Cl5 119.82(16) 4_565 .
C11 C12 Cl5 119.0(4) . .
N3 B1 N2 104.7(4) . 4_565
N3 B1 N2 104.7(4) . .
N2 B1 N2 104.9(5) 4_565 .
N3 B1 Br1 115.4(4) . .
N2 B1 Br1 113.1(3) 4_565 .
N2 B1 Br1 113.1(3) . .
C2S C1S C2S 121.4(11) . 4_565
C1S C2S C3S 119.2(9) . .
C4S C3S C2S 119.9(10) . .
C3S C4S C3S 120.1(12) 4_565 .

loop_
_geom_bond_atom_site_label_1
_geom_bond_atom_site_label_2
_geom_bond_distance
_geom_bond_site_symmetry_2
Br1 B1 2.022(7) .
Cl1 C3 1.724(4) .
Cl2 C4 1.715(4) .
Cl3 C5 1.721(4) .
Cl4 C6 1.729(4) .
Cl5 C12 1.721(4) .
Cl6 C11 1.713(5) .
N1 C9 1.335(5) .
N1 C1 1.344(5) .
N2 C1 1.362(5) .
N2 C8 1.378(5) .
N2 B1 1.485(5) .
N3 C9 1.367(5) 4_565
N3 C9 1.367(5) .
N3 B1 1.480(8) .
N4 C8 1.340(5) .
N4 C8 1.340(5) 4_565
C1 C2 1.457(6) .
C2 C3 1.382(6) .
C2 C7 1.432(6) .
C3 C4 1.396(6) .
C4 C5 1.411(6) .
C5 C6 1.379(6) .
C6 C7 1.399(5) .
C7 C8 1.444(6) .
C9 C10 1.470(6) .
C10 C11 1.398(6) .
C10 C10 1.407(8) 4_565
C11 C12 1.391(6) .
C12 C12 1.387(9) 4_565
B1 N2 1.485(5) 4_565
C1S C2S 1.354(10) .
C1S C2S 1.354(10) 4_565
C2S C3S 1.378(11) .
C3S C4S 1.362(10) .
C4S C3S 1.362(10) 4_565
